data_7151387
loop_
_publ_author_name
'Hibbs, David E.'
'Overgaard, Jacob'
'Piltz, Ross O.'

_publ_section_title
;
 X--N Charge density analysis of the hydrogen bonding motif in
 1-(2-hydroxy-5-nitrophenyl)ethanoneElectronic supplementary
 information (ESI) available: multipole population coefficients and
 pseudoatom parameterization. See
 http://www.rsc.org/suppdata/ob/b2/b211683a/
;
_journal_issue 7
_journal_name_full 'Organic &amp;  Biomolecular Chemistry'
_journal_page_first 1191
_journal_paper_doi 10.1039/b211683a
_journal_volume 1
_journal_year 2003
_chemical_formula_sum 'C8 H7 N O4'
_chemical_formula_weight 181.15
_chemical_name_common 1-(2-hydroxy-5-nitrophenyl)ethanone
_chemical_name_systematic
;
1-(2-hydroxy-5-nitrophenyl)ethanone
;
_space_group_IT_number 29
_symmetry_cell_setting orthorhombic
_symmetry_space_group_name_Hall 'P 2c -2ac'
_symmetry_space_group_name_H-M 'P c a 21'
_atom_sites_solution_hydrogens geom
_atom_sites_solution_primary direct
_atom_sites_solution_secondary difmap
_cell_angle_alpha 90.000
_cell_angle_beta 90.000
_cell_angle_gamma 90.000
_cell_formula_units_Z 4
_cell_length_a 15.2399
_cell_length_b 7.2338
_cell_length_c 7.2773
_cell_measurement_reflns_used 2580
_cell_measurement_temperature 100(1)
_cell_measurement_theta_max 62.58
_cell_measurement_theta_min 2.68
_cell_volume 802.267
_computing_cell_refinement 'Bruker SMART (Bruker, 1998)'
_computing_data_collection 'Bruker SMART (Bruker, 1998)'
_computing_data_reduction 'SAINT+ V5.01 (Bruker, 1998)'
_computing_molecular_graphics 'XP (Sheldrick, 1997)'
_computing_publication_material 'SHELXL-97 (Sheldrick, 1997)'
_computing_structure_refinement 'XD (Koritsanszky et al, 1995)'
_computing_structure_solution 'SHELXS-97 (Sheldrick, 1997)'
_diffrn_ambient_temperature 100
_diffrn_measurement_device_type 'Bruker CCD area detector'
_diffrn_measurement_method \w-scans
_diffrn_radiation_monochromator graphite
_diffrn_radiation_source 'fine-focus sealed tube'
_diffrn_radiation_type MoK\a
_diffrn_radiation_wavelength 0.71073
_diffrn_reflns_limit_h_max 37
_diffrn_reflns_limit_h_min 0
_diffrn_reflns_limit_k_max 17
_diffrn_reflns_limit_k_min 0
_diffrn_reflns_limit_l_max 17
_diffrn_reflns_limit_l_min 0
_diffrn_reflns_number 40154
_diffrn_reflns_theta_max 62.58
_diffrn_reflns_theta_min 2.68
_diffrn_standards_number 0
_exptl_absorpt_coefficient_mu 0.124
_exptl_absorpt_correction_T_max 1.000
_exptl_absorpt_correction_T_min 0.924
_exptl_absorpt_correction_type empirical
_exptl_crystal_colour yellow
_exptl_crystal_density_diffrn 1.512
_exptl_crystal_description block
_exptl_crystal_F_000 376
_exptl_crystal_size_max 0.30
_exptl_crystal_size_mid 0.25
_exptl_crystal_size_min 0.25
_refine_diff_density_max 0.2
_refine_diff_density_min -0.15
_refine_ls_extinction_method none
_refine_ls_goodness_of_fit_ref 2.0
_refine_ls_hydrogen_treatment constr
_refine_ls_matrix_type full
_refine_ls_number_parameters 188
_refine_ls_number_reflns 5415
_refine_ls_number_restraints 0
_refine_ls_restrained_S_all 2.0
_refine_ls_R_factor_all 0.027
_refine_ls_R_factor_gt 0.026
_refine_ls_shift/su_max 0.002
_refine_ls_shift/su_mean 0.000
_refine_ls_structure_factor_coef Fsqd
_refine_ls_weighting_details 'calc w=1/[\s^2]'
_refine_ls_weighting_scheme calc
_refine_ls_wR_factor_gt 0.022
_refine_ls_wR_factor_ref 0.022
_reflns_number_gt 5415
_reflns_number_total 6353
_reflns_threshold_expression >3sigma(I)
_cod_data_source_file b211683a.txt
_cod_data_source_block flav1_multipole
_cod_original_cell_volume 802.23
_cod_original_sg_symbol_H-M 'P c a 2(1)'
_cod_database_code 7151387

loop_
_symmetry_equiv_pos_site_id
_symmetry_equiv_pos_as_xyz
1 +X,+Y,+Z
2 -X,-Y,1/2+Z
3 1/2-X,+Y,1/2+Z
4 1/2+X,-Y,+Z

loop_
_atom_local_axes_label
_atom_local_axes_atom0
_atom_local_axes_ax1
_atom_local_axes_atom1
_atom_local_axes_atom2
_atom_local_axes_ax2
O(1) H(1) X O(1) C(1) Y
O(2) C(7) X O(2) H(1) Y
O(3) N(1) X O(3) O(4) Y
O(4) N(1) X O(4) C(4) Y
N(1) O(3) X N(1) O(4) Y
C(1) O(1) X C(1) C(6) Y
C(2) C(3) X C(2) C(1) Y
C(3) H(3) X C(3) C(4) Y
C(4) C(3) X C(4) C(5) Y
C(5) H(5) X C(5) C(6) Y
C(6) H(6) X C(6) C(5) Y
C(7) O(2) X C(7) C(2) Y
C(8) H(8B) X C(8) H(8A) Y
H(1) O(1) X H(1) O(2) Y
H(3) C(3) X H(3) C(4) Y
H(5) C(5) X H(5) C(4) Y
H(6) C(6) X H(6) C(1) Y
H(8A) C(8) X H(8A) H(8C) Y
H(8B) C(8) X H(8B) H(8C) Y
H(8C) C(8) X H(8C) H(8A) Y

loop_
_atom_rho_multipole_label
_atom_rho_multipole_coeff_Pv
_atom_rho_multipole_coeff_P00
_atom_rho_multipole_coeff_P11
_atom_rho_multipole_coeff_P1-1
_atom_rho_multipole_coeff_P10
_atom_rho_multipole_coeff_P20
_atom_rho_multipole_coeff_P21
_atom_rho_multipole_coeff_P2-1
_atom_rho_multipole_coeff_P22
_atom_rho_multipole_coeff_P2-2
_atom_rho_multipole_coeff_P30
_atom_rho_multipole_coeff_P31
_atom_rho_multipole_coeff_P3-1
_atom_rho_multipole_coeff_P32
_atom_rho_multipole_coeff_P3-2
_atom_rho_multipole_coeff_P33
_atom_rho_multipole_coeff_P3-3
_atom_rho_multipole_coeff_P40
_atom_rho_multipole_coeff_P41
_atom_rho_multipole_coeff_P4-1
_atom_rho_multipole_coeff_P42
_atom_rho_multipole_coeff_P4-2
_atom_rho_multipole_coeff_P43
_atom_rho_multipole_coeff_P4-3
_atom_rho_multipole_coeff_P44
_atom_rho_multipole_coeff_P4-4
_atom_rho_multipole_kappa_prime
_atom_rho_multipole_kappa_dprime0
_atom_rho_multipole_kappa_dprime1
_atom_rho_multipole_kappa_dprime2
_atom_rho_multipole_kappa_dprime3
_atom_rho_multipole_kappa_dprime4
O(1) 6.28(4) 0.00 -0.098(11) -0.076(9) 0.073(11) 0.046(9) -0.052(10) 0.022(9) 0.017(9) 0.040(9) 0.042(14) -0.049(14) 0.013(12) 0.005(13) -0.001(13) 0.078(11) -0.060(12) 0.00 0.00 0.00 0.00 0.00 0.00 0.00 0.00 0.00 0.993(2) 0.90 0.90 0.90 0.90 0.90
O(2) 6.23(3) 0.00 -0.075(10) 0.069(9) 0.069(11) -0.126(10) 0.053(10) 0.054(9) -0.116(9) -0.007(9) -0.024(14) 0.024(14) 0.006(13) 0.032(13) -0.016(13) 0.058(12) -0.038(12) 0.00 0.00 0.00 0.00 0.00 0.00 0.00 0.00 0.00 0.993(2) 0.90 0.90 0.90 0.90 0.90
O(3) 6.20(2) 0.00 -0.062(6) -0.004(5) 0.011(8) -0.081(7) -0.006(7) -0.002(7) -0.133(6) -0.001(6) 0.003(11) -0.013(11) -0.010(9) -0.005(9) 0.016(10) 0.032(8) 0.002(8) 0.00 0.00 0.00 0.00 0.00 0.00 0.00 0.00 0.00 1.000(2) 1.06 1.06 1.06 1.06 1.06
O(4) 6.20 0.00 -0.06 0.00 0.01 -0.08 -0.01 0.00 -0.13 0.00 0.00 -0.01 -0.01 -0.01 0.02 0.03 0.00 0.00 0.00 0.00 0.00 0.00 0.00 0.00 0.00 0.00 1.000(2) 1.06 1.06 1.06 1.06 1.06
N(1) 5.29(5) 0.00 -0.046(12) 0.067(12) 0.034(15) -0.238(13) -0.074(11) 0.026(12) 0.037(11) -0.014(11) -0.025(17) 0.055(17) 0.060(15) -0.033(16) 0.028(15) 0.458(18) 0.043(16) 0.11(2) -0.014(17) -0.028(19) -0.037(19) -0.036(19) -0.06(2) 0.07(2) 0.021(16) -0.038(18) 0.980(4) 0.84 0.84 0.84 0.84 0.84
C(1) 4.06(3) 0.00 -0.024(15) 0.047(15) -0.066(16) -0.203(13) 0.008(12) 0.004(12) -0.045(13) 0.009(12) -0.068(17) -0.094(16) 0.032(17) 0.008(17) 0.035(17) 0.379(17) -0.054(17) 0.00 0.00 0.00 0.00 0.00 0.00 0.00 0.00 0.00 1.0136(19) 0.92 0.92 0.92 0.92 0.92
C(2) 3.92(3) 0.00 -0.008(15) 0.101(15) 0.055(15) -0.096(13) 0.045(12) 0.002(12) 0.011(13) 0.002(13) 0.016(18) 0.071(16) -0.010(17) 0.006(16) -0.042(17) 0.294(16) -0.017(17) 0.00 0.00 0.00 0.00 0.00 0.00 0.00 0.00 0.00 1.0136(19) 0.92 0.92 0.92 0.92 0.92
C(3) 4.059(19) 0.00 -0.037(9) 0.001(8) -0.016(9) -0.196(8) -0.015(7) 0.009(8) 0.011(7) -0.014(7) 0.019(10) -0.010(9) 0.027(10) -0.017(10) 0.008(11) 0.322(10) -0.009(9) 0.00 0.00 0.00 0.00 0.00 0.00 0.00 0.00 0.00 1.0136(19) 0.92 0.92 0.92 0.92 0.92
C(4) 3.89(3) 0.00 0.054(14) 0.152(15) -0.012(15) -0.085(14) 0.059(13) -0.026(12) 0.034(12) -0.155(12) -0.006(17) -0.042(18) 0.036(16) 0.034(18) -0.006(17) 0.280(17) 0.010(16) 0.00 0.00 0.00 0.00 0.00 0.00 0.00 0.00 0.00 1.0136(19) 0.92 0.92 0.92 0.92 0.92
C(5) 4.06 0.00 -0.04 0.00 -0.02 -0.20 -0.02 0.01 0.01 -0.01 0.02 -0.01 0.03 -0.02 0.01 0.32 -0.01 0.00 0.00 0.00 0.00 0.00 0.00 0.00 0.00 0.00 1.0136(19) 0.92 0.92 0.92 0.92 0.92
C(6) 4.06 0.00 -0.04 0.00 -0.02 -0.20 -0.02 0.01 0.01 -0.01 0.02 -0.01 0.03 -0.02 0.01 0.32 -0.01 0.00 0.00 0.00 0.00 0.00 0.00 0.00 0.00 0.00 1.0136(19) 0.92 0.92 0.92 0.92 0.92
C(7) 3.93(4) 0.00 0.140(15) 0.009(15) -0.034(17) -0.349(14) 0.056(14) -0.052(13) 0.058(14) 0.031(14) -0.029(19) 0.013(18) -0.022(19) -0.029(18) 0.014(19) 0.432(18) 0.021(19) 0.00 0.00 0.00 0.00 0.00 0.00 0.00 0.00 0.00 1.0136(19) 0.92 0.92 0.92 0.92 0.92
C(8) 4.33(4) 0.00 0.037(15) 0.043(12) 0.066(15) -0.015(14) 0.014(13) -0.055(13) -0.035(12) -0.023(13) -0.07(2) -0.080(17) -0.228(17) 0.029(18) 0.009(17) 0.275(18) -0.045(17) 0.00 0.00 0.00 0.00 0.00 0.00 0.00 0.00 0.00 1.0136(19) 0.92 0.92 0.92 0.92 0.92
H(1) 1.01(3) 0.00 0.38(2) -0.045(17) -0.16(2) -0.14(3) -0.05(3) 0.08(3) 0.23(3) -0.02(3) 0.00 0.00 0.00 0.00 0.00 0.00 0.00 0.00 0.00 0.00 0.00 0.00 0.00 0.00 0.00 0.00 1.20 1.20 1.20 1.20 1.20 1.20
H(3) 0.751(13) 0.00 0.177(9) 0.00 0.00 0.00 0.00 0.00 0.00 0.00 0.00 0.00 0.00 0.00 0.00 0.00 0.00 0.00 0.00 0.00 0.00 0.00 0.00 0.00 0.00 0.00 1.20 1.20 1.20 1.20 1.20 1.20
H(5) 0.75 0.00 0.18 0.00 0.00 0.00 0.00 0.00 0.00 0.00 0.00 0.00 0.00 0.00 0.00 0.00 0.00 0.00 0.00 0.00 0.00 0.00 0.00 0.00 0.00 0.00 1.20 1.20 1.20 1.20 1.20 1.20
H(6) 0.75 0.00 0.18 0.00 0.00 0.00 0.00 0.00 0.00 0.00 0.00 0.00 0.00 0.00 0.00 0.00 0.00 0.00 0.00 0.00 0.00 0.00 0.00 0.00 0.00 0.00 1.20 1.20 1.20 1.20 1.20 1.20
H(8A) 0.737(12) 0.00 0.109(10) 0.00 0.00 0.00 0.00 0.00 0.00 0.00 0.00 0.00 0.00 0.00 0.00 0.00 0.00 0.00 0.00 0.00 0.00 0.00 0.00 0.00 0.00 0.00 1.20 1.20 1.20 1.20 1.20 1.20
H(8B) 0.74 0.00 0.11 0.00 0.00 0.00 0.00 0.00 0.00 0.00 0.00 0.00 0.00 0.00 0.00 0.00 0.00 0.00 0.00 0.00 0.00 0.00 0.00 0.00 0.00 0.00 1.20 1.20 1.20 1.20 1.20 1.20
H(8C) 0.74 0.00 0.11 0.00 0.00 0.00 0.00 0.00 0.00 0.00 0.00 0.00 0.00 0.00 0.00 0.00 0.00 0.00 0.00 0.00 0.00 0.00 0.00 0.00 0.00 0.00 1.20 1.20 1.20 1.20 1.20 1.20

loop_
_atom_site_aniso_label
_atom_site_aniso_U_11
_atom_site_aniso_U_22
_atom_site_aniso_U_33
_atom_site_aniso_U_12
_atom_site_aniso_U_13
_atom_site_aniso_U_23
O(1) 0.0157(1) 0.0249(1) 0.0256(1) -0.0048(1) -0.0008(1) -0.0017(1)
O(2) 0.0241(1) 0.0193(1) 0.0301(1) -0.0041(1) -0.0008(1) -0.0063(1)
O(3) 0.0278(1) 0.0197(1) 0.0360(1) -0.0023(1) -0.0012(1) -0.0088(1)
O(4) 0.0171(1) 0.0234(1) 0.0568(1) -0.0052(1) 0.0004(1) -0.0076(1)
N(1) 0.0184(1) 0.0152(1) 0.0271(1) -0.0026(1) -0.0009(1) -0.0016(1)
C(1) 0.0130(1) 0.0185(1) 0.0158(1) -0.0015(1) 0.0002(1) 0.0010(1)
C(2) 0.0135(1) 0.0146(1) 0.0151(1) -0.0006(1) 0.0000(1) 0.0003(1)
C(3) 0.0129(1) 0.0141(1) 0.0186(1) -0.0003(1) 0.0003(1) 0.0004(1)
C(4) 0.0144(1) 0.0143(1) 0.0187(1) -0.0005(1) 0.0005(1) -0.0001(1)
C(5) 0.0164(1) 0.0167(1) 0.0186(1) 0.0020(1) 0.0017(1) -0.0005(1)
C(6) 0.0133(1) 0.0203(1) 0.0187(1) 0.0013(1) 0.0017(1) 0.0002(1)
C(7) 0.0179(1) 0.0157(1) 0.0181(1) -0.0007(1) 0.0000(1) -0.0016(1)
C(8) 0.0211(1) 0.0201(1) 0.0277(1) 0.0027(1) 0.0036(1) -0.0032(1)

loop_
_atom_site_label
_atom_site_fract_x
_atom_site_fract_y
_atom_site_fract_z
_atom_site_occupancy
_atom_site_U_iso_or_equiv
O(1) 0.17077(2) 0.04509(6) 0.10043(2) 1.0000 0.022
O(2) 0.29604(2) -0.16985(6) -0.00177(12) 1.0000 0.025
O(3) 0.39981(2) 0.70224(5) 0.38111(12) 1.0000 0.028
O(4) 0.50251(2) 0.52522(7) 0.27399(12) 1.0000 0.032
N(1) 0.42441(3) 0.56004(6) 0.30321(12) 1.0000 0.020
C(1) 0.23414(2) 0.16615(7) 0.14391(12) 1.0000 0.016
C(2) 0.32471(3) 0.12722(6) 0.11623(11) 1.0000 0.014
C(3) 0.38692(3) 0.26107(5) 0.16602(10) 1.0000 0.015
C(4) 0.35888(3) 0.42631(7) 0.24364(10) 1.0000 0.016
C(5) 0.26967(3) 0.46752(7) 0.26837(10) 1.0000 0.017
C(6) 0.20772(3) 0.33739(6) 0.21714(10) 1.0000 0.017
C(7) 0.35194(3) -0.05017(8) 0.03321(10) 1.0000 0.017
C(8) 0.44669(4) -0.08523(6) -0.01126(10) 1.0000 0.023
H(1) 0.20382(30) -0.06437(31) 0.05296(34) 1.0000 0.065
H(3) 0.45772(35) 0.24930(35) 0.14323(32) 1.0000 0.037
H(5) 0.25092(25) 0.59437(25) 0.33875(27) 1.0000 0.041
H(6) 0.13836(12) 0.36351(12) 0.23413(15) 1.0000 0.026
H(8A) 0.45562(15) -0.21722(14) -0.07927(15) 1.0000 0.032
H(8B) 0.48098(14) -0.08854(15) 0.11874(16) 1.0000 0.036
H(8C) 0.47668(15) 0.01895(14) -0.09821(20) 1.0000 0.031

loop_
_atom_type_symbol
_atom_type_description
_atom_type_scat_dispersion_real
_atom_type_scat_dispersion_imag
_atom_type_scat_source
C C 0.0033 0.0016 'International Tables Vol C Tables 4.2.6.8 and 6.1.1.4'
H H 0.0000 0.0000 'International Tables Vol C Tables 4.2.6.8 and 6.1.1.4'
N N 0.0061 0.0033 'International Tables Vol C Tables 4.2.6.8 and 6.1.1.4'
O O 0.0106 0.0060 'International Tables Vol C Tables 4.2.6.8 and 6.1.1.4'

loop_
_geom_angle_atom_site_label_1
_geom_angle_atom_site_label_2
_geom_angle_atom_site_label_3
_geom_angle
_geom_angle_site_symmetry_1
_geom_angle_site_symmetry_2
_geom_angle_site_symmetry_3
_geom_angle_publ_flag
C(1) O(1) H(1) 103.63(4) 1_555 1_555 1_555 yes
O(3) N(1) O(4) 122.85(3) 1_555 1_555 1_555 yes
O(4) N(1) C(4) 118.30(5) 1_555 1_555 1_555 yes
O(1) C(1) C(2) 122.39(2) 1_555 1_555 1_555 yes
O(1) C(1) C(6) 117.25(5) 1_555 1_555 1_555 yes
C(2) C(1) C(6) 120.35(5) 1_555 1_555 1_555 yes
C(1) C(2) C(3) 118.84(4) 1_555 1_555 1_555 yes
C(1) C(2) C(7) 120.14(5) 1_555 1_555 1_555 yes
C(3) C(2) C(7) 121.01(2) 1_555 1_555 1_555 yes
C(2) C(3) C(4) 119.41(3) 1_555 1_555 1_555 yes
C(2) C(3) H(3) 124.98(7) 1_555 1_555 1_555 yes
C(4) C(3) H(3) 115.56(8) 1_555 1_555 1_555 yes
N(1) C(4) C(3) 118.79(2) 1_555 1_555 1_555 yes
N(1) C(4) C(5) 119.02(3) 1_555 1_555 1_555 yes
C(3) C(4) C(5) 122.19(3) 1_555 1_555 1_555 yes
C(4) C(5) C(6) 118.80(5) 1_555 1_555 1_555 yes
C(4) C(5) H(5) 119.57(6) 1_555 1_555 1_555 yes
C(6) C(5) H(5) 121.38(5) 1_555 1_555 1_555 yes
C(1) C(6) C(5) 120.36(2) 1_555 1_555 1_555 yes
C(1) C(6) H(6) 118.49(3) 1_555 1_555 1_555 yes
C(5) C(6) H(6) 121.15(3) 1_555 1_555 1_555 yes
O(2) C(7) C(2) 119.79(4) 1_555 1_555 1_555 yes
O(2) C(7) C(8) 119.88(6) 1_555 1_555 1_555 yes
C(2) C(7) C(8) 120.33(7) 1_555 1_555 1_555 yes
C(7) C(8) H(8A) 111.59(5) 1_555 1_555 1_555 yes
C(7) C(8) H(8B) 106.26(6) 1_555 1_555 1_555 yes
C(7) C(8) H(8C) 114.42(7) 1_555 1_555 1_555 yes
H(8A) C(8) H(8B) 108.62(7) 1_555 1_555 1_555 yes
H(8A) C(8) H(8C) 107.01(8) 1_555 1_555 1_555 yes
H(8B) C(8) H(8C) 108.79(8) 1_555 1_555 1_555 yes
O(1) H(1) O(2) 151.60(6) 1_555 1_555 1_555 yes

loop_
_geom_bond_atom_site_label_1
_geom_bond_atom_site_label_2
_geom_bond_distance
_geom_bond_site_symmetry_1
_geom_bond_site_symmetry_2
_geom_bond_publ_flag
O(1) C(1) 1.3416(2) 1_555 1_555 yes
O(1) H(1) 1.000(7) 1_555 1_555 yes
O(2) C(7) 1.2410(2) 1_555 1_555 yes
O(3) N(1) 1.2330(2) 1_555 1_555 yes
O(4) N(1) 1.2350(2) 1_555 1_555 yes
N(1) C(4) 1.4564(2) 1_555 1_555 yes
C(1) C(2) 1.4229(2) 1_555 1_555 yes
C(1) C(6) 1.4073(2) 1_555 1_555 yes
C(2) C(3) 1.4027(2) 1_555 1_555 yes
C(2) C(7) 1.4778(2) 1_555 1_555 yes
C(3) C(4) 1.3894(2) 1_555 1_555 yes
C(3) H(3) 1.095(3) 1_555 1_555 yes
C(4) C(5) 1.4034(2) 1_555 1_555 yes
C(5) C(6) 1.3844(2) 1_555 1_555 yes
C(5) H(5) 1.089(5) 1_555 1_555 yes
C(6) H(6) 1.081(5) 1_555 1_555 yes
C(7) C(8) 1.5013(2) 1_555 1_555 yes
C(8) H(8A) 1.084(6) 1_555 1_555 yes
C(8) H(8B) 1.081(7) 1_555 1_555 yes
C(8) H(8C) 1.085(6) 1_555 1_555 yes
